data_1557120
loop_
_publ_author_name
'Storey, Caroline M.'
'Kalpokas, Audrius'
'Gyton, Matthew R.'
'Kr\"amer, Tobias'
'Chaplin, Adrian B.'

_publ_section_title
;
 A shape changing tandem Rh(CNC) catalyst: preparation of
 bicyclo[4.2.0]octa-1,5,7-trienes from terminal aryl alkynes.
;
_journal_issue 8
_journal_name_full 'Chemical science'
_journal_page_first 2051
_journal_page_last 2057
_journal_paper_doi 10.1039/c9sc06153c
_journal_volume 11
_journal_year 2020
_chemical_formula_moiety 'C27 H37 N5 Rh, C H2 Cl2, C32 H12 B F24'
_chemical_formula_sum 'C60 H51 B Cl2 F24 N5 Rh'
_chemical_formula_weight 1482.68
_chemical_melting_point ?
_space_group_crystal_system monoclinic
_space_group_IT_number 9
_space_group_name_Hall 'C -2yc'
_space_group_name_H-M_alt 'C 1 c 1'
_atom_sites_solution_hydrogens geom
_atom_sites_solution_primary dual
_atom_sites_solution_secondary difmap
_audit_creation_date 2019-04-16
_audit_creation_method
;
Olex2 1.2
(compiled 2018.05.29 svn.r3510 for OlexSys, GUI svn.r5506)
;
_audit_update_record
;
2019-12-04 deposited with the CCDC.	2020-01-22 downloaded from the CCDC.
;
_cell_angle_alpha 90
_cell_angle_beta 103.0795(16)
_cell_angle_gamma 90
_cell_formula_units_Z 4
_cell_length_a 19.4406(3)
_cell_length_b 17.1714(3)
_cell_length_c 19.5160(3)
_cell_measurement_reflns_used 41318
_cell_measurement_temperature 150(2)
_cell_measurement_theta_max 34.0150
_cell_measurement_theta_min 3.1830
_cell_volume 6345.86(18)
_computing_cell_refinement 'CrysAlisPro 1.171.39.46 (Rigaku OD, 2018)'
_computing_data_collection 'CrysAlisPro 1.171.39.46 (Rigaku OD, 2018)'
_computing_data_reduction 'CrysAlisPro 1.171.39.46 (Rigaku OD, 2018)'
_computing_molecular_graphics 'Olex2 (Dolomanov et al., 2009)'
_computing_publication_material 'Olex2 (Dolomanov et al., 2009)'
_computing_structure_refinement 'ShelXL (Sheldrick, 2015)'
_computing_structure_solution 'ShelXT (Sheldrick, 2015)'
_diffrn_ambient_temperature 150(2)
_diffrn_detector 'CCD plate'
_diffrn_detector_area_resol_mean 5.3046
_diffrn_detector_type AtlasS2
_diffrn_measured_fraction_theta_full 0.999
_diffrn_measured_fraction_theta_max 0.999
_diffrn_measurement_details
;
List of Runs (angles in degrees, time in seconds):

  # Type    Start    End  Width  t~exp~   \w     \q     \k     \f   Frames
#--------------------------------------------------------------------------
  1  \w    -99.00   9.00   1.00   22.50    --  -23.31 -77.00  90.00  108
  2  \w     34.00 111.00   1.00   22.50    --   24.25-178.00-120.00   77
  3  \w    -20.00  65.00   1.00   22.50    --   24.25 -99.00 -30.00   85
  4  \w      0.00  99.00   1.00   22.50    --   24.25  37.00 -60.00   99
  5  \w   -110.00 -55.00   1.00   22.50    --  -23.31 178.00 -30.00   55
  6  \w    -96.00   5.00   1.00   22.50    --  -23.31 -57.00 120.00  101
  7  \w     34.00 111.00   1.00   22.50    --   24.25-178.00 -30.00   77
  8  \w    -48.00  52.00   1.00   22.50    --   24.25 -57.00   0.00  100
  9  \w     -8.00 100.00   1.00   22.50    --   24.25  77.00 -30.00  108
 10  \w     -4.00  97.00   1.00   22.50    --   24.25  57.00  30.00  101
 11  \w    -20.00  65.00   1.00   22.50    --   24.25 -99.00 120.00   85
 12  \w     -8.00  77.00   1.00   22.50    --   24.25  77.00 120.00   85
 13  \w    -20.00  65.00   1.00   22.50    --   24.25 -99.00-120.00   85
;
_diffrn_measurement_device 'four-circle diffractometer'
_diffrn_measurement_device_type 'Rigaku Oxford Diffraction: SuperNova, Dual, Cu at zero, AtlasS2'
_diffrn_measurement_method '\w scans'
_diffrn_orient_matrix_type 'CrysAlisPro convention (1999,Acta A55,543-557)'
_diffrn_orient_matrix_UB_11 -0.0287935000
_diffrn_orient_matrix_UB_12 -0.0242101000
_diffrn_orient_matrix_UB_13 0.0028283000
_diffrn_orient_matrix_UB_21 -0.0235280000
_diffrn_orient_matrix_UB_22 0.0316933000
_diffrn_orient_matrix_UB_23 -0.0099964000
_diffrn_orient_matrix_UB_31 -0.0045370000
_diffrn_orient_matrix_UB_32 -0.0107420000
_diffrn_orient_matrix_UB_33 -0.0358381000
_diffrn_radiation_monochromator mirror
_diffrn_radiation_probe x-ray
_diffrn_radiation_type MoK\a
_diffrn_radiation_wavelength 0.71073
_diffrn_reflns_av_R_equivalents 0.0304
_diffrn_reflns_av_unetI/netI 0.0225
_diffrn_reflns_Laue_measured_fraction_full 0.999
_diffrn_reflns_Laue_measured_fraction_max 0.999
_diffrn_reflns_limit_h_max 26
_diffrn_reflns_limit_h_min -26
_diffrn_reflns_limit_k_max 23
_diffrn_reflns_limit_k_min -23
_diffrn_reflns_limit_l_max 27
_diffrn_reflns_limit_l_min -27
_diffrn_reflns_number 99593
_diffrn_reflns_point_group_measured_fraction_full 0.999
_diffrn_reflns_point_group_measured_fraction_max 0.999
_diffrn_reflns_theta_full 29.572
_diffrn_reflns_theta_max 29.572
_diffrn_reflns_theta_min 3.197
_diffrn_source 'micro-focus sealed X-ray tube'
_diffrn_source_type 'SuperNova (Mo) X-ray Source'
_exptl_absorpt_coefficient_mu 0.467
_exptl_absorpt_correction_T_max 1.00000
_exptl_absorpt_correction_T_min 0.65231
_exptl_absorpt_correction_type multi-scan
_exptl_absorpt_process_details
;
CrysAlisPro 1.171.39.46 (Rigaku Oxford Diffraction, 2018)
Empirical absorption correction using spherical harmonics,
 implemented in SCALE3 ABSPACK scaling algorithm.
;
_exptl_crystal_colour orange
_exptl_crystal_colour_primary orange
_exptl_crystal_density_diffrn 1.552
_exptl_crystal_density_meas ?
_exptl_crystal_description block
_exptl_crystal_F_000 2984
_exptl_crystal_recrystallization_method 'Crystals grown from CH2Cl2-hexane at 243 K'
_exptl_crystal_size_max 0.4
_exptl_crystal_size_mid 0.2
_exptl_crystal_size_min 0.1
_refine_diff_density_max 0.668
_refine_diff_density_min -0.478
_refine_diff_density_rms 0.053
_refine_ls_abs_structure_details
;
 Refined as an inversion twin.
;
_refine_ls_abs_structure_Flack -0.023(19)
_refine_ls_extinction_method none
_refine_ls_goodness_of_fit_ref 1.025
_refine_ls_hydrogen_treatment constr
_refine_ls_matrix_type full
_refine_ls_number_parameters 969
_refine_ls_number_reflns 17717
_refine_ls_number_restraints 602
_refine_ls_restrained_S_all 1.140
_refine_ls_R_factor_all 0.0415
_refine_ls_R_factor_gt 0.0383
_refine_ls_shift/su_max 0.001
_refine_ls_shift/su_mean 0.000
_refine_ls_structure_factor_coef Fsqd
_refine_ls_weighting_details 'w=1/[\s^2^(Fo^2^)+(0.0553P)^2^+6.0549P] where P=(Fo^2^+2Fc^2^)/3'
_refine_ls_weighting_scheme calc
_refine_ls_wR_factor_gt 0.0953
_refine_ls_wR_factor_ref 0.0976
_reflns_Friedel_coverage 0.999
_reflns_Friedel_fraction_full 0.999
_reflns_Friedel_fraction_max 0.999
_reflns_number_gt 16694
_reflns_number_total 17717
_reflns_threshold_expression 'I > 2\s(I)'
_cod_data_source_file c9sc06153c3.cif
_cod_data_source_block 0427abc18s
_cod_depositor_comments
;
The following automatic conversions were performed:

data item '_chemical_melting_point' value 'not measured' was changed
to '?' -- the value is undefined or not given.

data item '_exptl_crystal_density_meas' value 'not measured' was
changed to '?' -- the value is perceived as not measured.

Automatic conversion script
Id: cif_fix_values 7556 2019-12-06 15:28:31Z antanas 

 Adding full bibliography for 1557116--1557122.cif.

 Adding full bibliography for 1557116--1557122.cif.
;
_cod_original_cell_volume 6345.89(18)
_cod_database_code 1557120
_shelx_shelxl_version_number 2014/7
_shelx_space_group_comment
;
The symmetry employed for this shelxl refinement is uniquely defined
by the following loop, which should always be used as a source of
symmetry information in preference to the above space-group names.
They are only intended as comments.
;
_olex2_refinement_description
;
1. Twinned data refinement
 Scales: 1.023(19)
 -0.023(19)
2. Fixed Uiso
 At 1.2 times of:
  All C(H) groups, All C(H,H) groups
 At 1.5 times of:
  All C(H,H,H) groups
3. Restrained distances
 C215-F7 \\sim C215-F8 \\sim C215-F9 \\sim C215-F7A \\sim C215-F8A \\sim
C215-F9A
 with sigma of 0.01
 F7-F8 \\sim F8-F9 \\sim F9-F7 \\sim F7A-F8A \\sim F8A-F9A \\sim F9A-F7A
 with sigma of 0.01
 C211-F7 \\sim C211-F8 \\sim C211-F9 \\sim C211-F7A \\sim C211-F8A \\sim
C211-F9A
 with sigma of 0.01
 C216-F10 \\sim C216-F11 \\sim C216-F12 \\sim C216-F10A \\sim C216-F11A \\sim
C216-F12A
 with sigma of 0.01
 F10-F11 \\sim F11-F12 \\sim F12-F10 \\sim F10A-F11A \\sim F11A-F12A \\sim
F12A-F10A
 with sigma of 0.01
 C213-F10 \\sim C213-F11 \\sim C213-F12 \\sim C213-F10A \\sim C213-F11A \\sim
C213-F12A
 with sigma of 0.01
 C224-F16 \\sim C224-F17 \\sim C224-F18 \\sim C224-F16A \\sim C224-F17A \\sim
C224-F18A
 with sigma of 0.01
 F16-F17 \\sim F17-F18 \\sim F18-F16 \\sim F16A-F17A \\sim F17A-F18A \\sim
F18A-F16A
 with sigma of 0.01
 C221-F16 \\sim C221-F17 \\sim C221-F18 \\sim C221-F16A \\sim C221-F17A \\sim
C221-F18A
 with sigma of 0.01
 C232-F22 \\sim C232-F23 \\sim C232-F24 \\sim C232-F22A \\sim C232-F23A \\sim
C232-F24A
 with sigma of 0.01
 F22-F23 \\sim F23-F24 \\sim F24-F22 \\sim F22A-F23A \\sim F23A-F24A \\sim
F24A-F22A
 with sigma of 0.01
 C229-F22 \\sim C229-F23 \\sim C229-F24 \\sim C229-F22A \\sim C229-F23A \\sim
C229-F24A
 with sigma of 0.01
4. Uiso/Uaniso restraints and constraints
F1 \\sim F2 \\sim F3 \\sim F4 \\sim F5 \\sim F6 \\sim F7 \\sim F7A \\sim F8
\\sim F8A \\sim F9 \\sim F9A \\sim F10 \\sim F10A \\sim F11 \\sim F11A \\sim
F12 \\sim F12A \\sim F13 \\sim F14 \\sim F15 \\sim F16 \\sim F16A \\sim F17
\\sim F17A \\sim F18 \\sim F18A \\sim F22 \\sim F22A \\sim F23 \\sim F23A \\sim
F24 \\sim F24A \\sim F25 \\sim F25A \\sim F26 \\sim F26A \\sim F27 \\sim F27A:
within 2A with sigma of 0.01 and sigma for terminal atoms of 0.02
Uanis(F1) \\sim Ueq, Uanis(F2) \\sim Ueq, Uanis(F3) \\sim Ueq, Uanis(F4) \\sim
Ueq, Uanis(F5) \\sim Ueq, Uanis(F6) \\sim Ueq, Uanis(F7) \\sim Ueq, Uanis(F7A)
\\sim Ueq, Uanis(F8) \\sim Ueq, Uanis(F8A) \\sim Ueq, Uanis(F9) \\sim Ueq,
Uanis(F9A) \\sim Ueq, Uanis(F10) \\sim Ueq, Uanis(F10A) \\sim Ueq, Uanis(F11)
\\sim Ueq, Uanis(F11A) \\sim Ueq, Uanis(F12) \\sim Ueq, Uanis(F12A) \\sim Ueq,
Uanis(F13) \\sim Ueq, Uanis(F14) \\sim Ueq, Uanis(F15) \\sim Ueq, Uanis(F16)
\\sim Ueq, Uanis(F16A) \\sim Ueq, Uanis(F17) \\sim Ueq, Uanis(F17A) \\sim Ueq,
Uanis(F18) \\sim Ueq, Uanis(F18A) \\sim Ueq, Uanis(F22) \\sim Ueq, Uanis(F22A)
\\sim Ueq, Uanis(F23) \\sim Ueq, Uanis(F23A) \\sim Ueq, Uanis(F24) \\sim Ueq,
Uanis(F24A) \\sim Ueq, Uanis(F25) \\sim Ueq, Uanis(F25A) \\sim Ueq, Uanis(F26)
\\sim Ueq, Uanis(F26A) \\sim Ueq, Uanis(F27) \\sim Ueq, Uanis(F27A) \\sim Ueq:
with sigma of 0.006 and sigma for terminal atoms of 0.012
Uanis(F7A) = Uanis(F7)
Uanis(F8A) = Uanis(F8)
Uanis(F9) = Uanis(F9A)
5. Others
 Sof(F25A)=Sof(F26A)=Sof(F27A)=1-FVAR(1)
 Sof(F25)=Sof(F26)=Sof(F27)=FVAR(1)
 Sof(F22A)=Sof(F23A)=Sof(F24A)=1-FVAR(2)
 Sof(F22)=Sof(F23)=Sof(F24)=FVAR(2)
 Sof(F10A)=Sof(F11A)=Sof(F12A)=1-FVAR(3)
 Sof(F10)=Sof(F11)=Sof(F12)=FVAR(3)
 Sof(F7A)=Sof(F8A)=Sof(F9A)=1-FVAR(4)
 Sof(F7)=Sof(F8)=Sof(F9)=FVAR(4)
 Sof(F16A)=Sof(F17A)=Sof(F18A)=1-FVAR(5)
 Sof(F16)=Sof(F17)=Sof(F18)=FVAR(5)
6.a Secondary CH2 refined with riding coordinates:
 C107(H10A,H10B), C113(H11D,H11E), C90(H90A,H90B)
6.b Aromatic/amide H refined with riding coordinates:
 C4(H4), C5(H5), C103(H103), C104(H104), C105(H105), C111(H111), C112(H112),
 C117(H117), C118(H118), C202(H202), C204(H204), C206(H206), C210(H210),
 C212(H212), C214(H214), C218(H218), C220(H220), C222(H222), C226(H226),
 C228(H228), C230(H230)
6.c Idealised Me refined as rotating group:
 C7(H7A,H7B,H7C), C8(H8A,H8B,H8C), C9(H9A,H9B,H9C), C11(H11A,H11B,H11C),
 C12(H12A,H12B,H12C), C13(H13A,H13B,H13C), C119(H11F,H11G,H11H), C120(H12D,H12E,
 H12F)
;
_olex2_submission_special_instructions 'No special instructions were received'
_oxdiff_exptl_absorpt_empirical_details
;
Empirical correction (ABSPACK) includes:
- Absorption correction using spherical harmonics
- Frame scaling
;
_oxdiff_exptl_absorpt_empirical_full_max 1.374
_oxdiff_exptl_absorpt_empirical_full_min 0.616

loop_
_space_group_symop_operation_xyz
'x, y, z'
'x, -y, z+1/2'
'x+1/2, y+1/2, z'
'x+1/2, -y+1/2, z+1/2'

loop_
_atom_site_label
_atom_site_type_symbol
_atom_site_fract_x
_atom_site_fract_y
_atom_site_fract_z
_atom_site_U_iso_or_equiv
_atom_site_adp_type
_atom_site_occupancy
_atom_site_site_symmetry_order
_atom_site_calc_flag
_atom_site_refinement_flags_posn
_atom_site_refinement_flags_adp
_atom_site_refinement_flags_occupancy
_atom_site_disorder_assembly
_atom_site_disorder_group
Rh1 Rh -0.05070(2) 0.42921(2) 0.18878(2) 0.02771(6) Uani 1 1 d . . . . .
N101 N -0.02416(16) 0.39499(19) 0.09398(17) 0.0318(6) Uani 1 1 d . . . . .
N108 N 0.03931(17) 0.28809(17) 0.20931(16) 0.0316(6) Uani 1 1 d . . . . .
N110 N -0.03643(19) 0.26759(18) 0.27072(17) 0.0355(7) Uani 1 1 d . . . . .
N114 N -0.1062(2) 0.5394(3) 0.0748(2) 0.0505(10) Uani 1 1 d . . . . .
N116 N -0.0613(2) 0.6106(2) 0.1635(3) 0.0539(11) Uani 1 1 d . . . . .
C2 C -0.0571(2) 0.4578(2) 0.2923(2) 0.0343(7) Uani 1 1 d . . . . .
C3 C -0.1180(2) 0.4591(2) 0.2544(2) 0.0358(8) Uani 1 1 d . . . . .
C4 C -0.0038(2) 0.4544(2) 0.3570(2) 0.0363(8) Uani 1 1 d . . . . .
H4 H -0.0179 0.4639 0.3997 0.044 Uiso 1 1 calc R . . . .
C5 C 0.0638(2) 0.4387(2) 0.3605(2) 0.0373(8) Uani 1 1 d . . . . .
H5 H 0.0772 0.4340 0.3168 0.045 Uiso 1 1 calc R . . . .
C6 C -0.1960(2) 0.4717(3) 0.2405(3) 0.0476(10) Uani 1 1 d . . . . .
C7 C -0.2356(2) 0.4149(4) 0.1863(3) 0.0585(13) Uani 1 1 d . . . . .
H7A H -0.2217 0.4228 0.1415 0.088 Uiso 1 1 calc GR . . . .
H7B H -0.2865 0.4236 0.1795 0.088 Uiso 1 1 calc GR . . . .
H7C H -0.2243 0.3614 0.2026 0.088 Uiso 1 1 calc GR . . . .
C8 C -0.2143(3) 0.5547(4) 0.2134(5) 0.079(2) Uani 1 1 d . . . . .
H8A H -0.1881 0.5922 0.2474 0.118 Uiso 1 1 calc GR . . . .
H8B H -0.2651 0.5635 0.2076 0.118 Uiso 1 1 calc GR . . . .
H8C H -0.2015 0.5614 0.1681 0.118 Uiso 1 1 calc GR . . . .
C9 C -0.2173(3) 0.4591(6) 0.3112(4) 0.086(2) Uani 1 1 d . . . . .
H9A H -0.2080 0.4050 0.3263 0.129 Uiso 1 1 calc GR . . . .
H9B H -0.2677 0.4703 0.3054 0.129 Uiso 1 1 calc GR . . . .
H9C H -0.1898 0.4941 0.3467 0.129 Uiso 1 1 calc GR . . . .
C10 C 0.1221(3) 0.4275(3) 0.4256(2) 0.0466(10) Uani 1 1 d . . . . .
C11 C 0.1381(3) 0.3396(3) 0.4326(3) 0.0589(13) Uani 1 1 d . . . . .
H11A H 0.1536 0.3213 0.3910 0.088 Uiso 1 1 calc GR . . . .
H11B H 0.0954 0.3114 0.4366 0.088 Uiso 1 1 calc GR . . . .
H11C H 0.1755 0.3302 0.4748 0.088 Uiso 1 1 calc GR . . . .
C12 C 0.1008(4) 0.4532(4) 0.4917(3) 0.0721(18) Uani 1 1 d . . . . .
H12A H 0.1396 0.4432 0.5325 0.108 Uiso 1 1 calc GR . . . .
H12B H 0.0589 0.4241 0.4968 0.108 Uiso 1 1 calc GR . . . .
H12C H 0.0901 0.5090 0.4888 0.108 Uiso 1 1 calc GR . . . .
C13 C 0.1867(4) 0.4715(6) 0.4166(4) 0.098(3) Uani 1 1 d . . . . .
H13A H 0.1778 0.5276 0.4177 0.148 Uiso 1 1 calc GR . . . .
H13B H 0.1974 0.4577 0.3714 0.148 Uiso 1 1 calc GR . . . .
H13C H 0.2270 0.4579 0.4549 0.148 Uiso 1 1 calc GR . . . .
C102 C 0.0317(2) 0.3483(2) 0.0933(2) 0.0321(7) Uani 1 1 d . . . . .
C103 C 0.0472(3) 0.3226(3) 0.0313(2) 0.0423(9) Uani 1 1 d . . . . .
H103 H 0.0870 0.2901 0.0323 0.051 Uiso 1 1 calc R . . . .
C104 C 0.0039(3) 0.3448(3) -0.0321(2) 0.0527(12) Uani 1 1 d . . . . .
H104 H 0.0132 0.3272 -0.0753 0.063 Uiso 1 1 calc R . . . .
C105 C -0.0523(3) 0.3924(3) -0.0317(2) 0.0491(11) Uani 1 1 d . . . . .
H105 H -0.0825 0.4084 -0.0747 0.059 Uiso 1 1 calc R . . . .
C106 C -0.0650(2) 0.4170(3) 0.0316(2) 0.0398(9) Uani 1 1 d . . . . .
C107 C 0.0781(2) 0.3265(2) 0.1633(2) 0.0356(8) Uani 1 1 d . . . . .
H10A H 0.1160 0.2913 0.1555 0.043 Uiso 1 1 calc R . . . .
H10B H 0.1007 0.3741 0.1867 0.043 Uiso 1 1 calc R . . . .
C109 C -0.0183(2) 0.3209(2) 0.22682(18) 0.0298(7) Uani 1 1 d . . . . .
C111 C 0.0099(3) 0.2051(2) 0.2813(2) 0.0454(10) Uani 1 1 d . . . . .
H111 H 0.0082 0.1614 0.3107 0.054 Uiso 1 1 calc R . . . .
C112 C 0.0576(3) 0.2174(2) 0.2427(2) 0.0409(9) Uani 1 1 d . . . . .
H112 H 0.0959 0.1846 0.2390 0.049 Uiso 1 1 calc R . . . .
C113 C -0.1271(2) 0.4697(4) 0.0333(3) 0.0538(13) Uani 1 1 d . . . . .
H11D H -0.1503 0.4848 -0.0154 0.065 Uiso 1 1 calc R . . . .
H11E H -0.1620 0.4406 0.0533 0.065 Uiso 1 1 calc R . . . .
C115 C -0.0735(2) 0.5348(3) 0.1430(3) 0.0423(9) Uani 1 1 d . . . . .
C117 C -0.0868(4) 0.6609(4) 0.1085(5) 0.078(2) Uani 1 1 d . . . . .
H117 H -0.0845 0.7161 0.1099 0.094 Uiso 1 1 calc R . . . .
C118 C -0.1154(4) 0.6166(4) 0.0528(4) 0.076(2) Uani 1 1 d . . . . .
H118 H -0.1377 0.6345 0.0071 0.091 Uiso 1 1 calc R . . . .
C119 C -0.0958(3) 0.2731(3) 0.3045(3) 0.0505(11) Uani 1 1 d . . . . .
H11F H -0.0792 0.2928 0.3526 0.076 Uiso 1 1 calc GR . . . .
H11G H -0.1168 0.2215 0.3060 0.076 Uiso 1 1 calc GR . . . .
H11H H -0.1312 0.3088 0.2777 0.076 Uiso 1 1 calc GR . . . .
C120 C -0.0256(3) 0.6368(3) 0.2334(4) 0.0606(14) Uani 1 1 d . . . . .
H12D H 0.0096 0.6764 0.2294 0.091 Uiso 1 1 calc GR . . . .
H12E H -0.0021 0.5925 0.2606 0.091 Uiso 1 1 calc GR . . . .
H12F H -0.0603 0.6592 0.2573 0.091 Uiso 1 1 calc GR . . . .
Cl91 Cl 0.13041(8) 0.52711(8) 0.19906(9) 0.0632(3) Uani 1 1 d . . . . .
Cl92 Cl 0.27387(7) 0.56809(9) 0.27304(8) 0.0626(3) Uani 1 1 d . . . . .
C90 C 0.2201(3) 0.5295(3) 0.1958(3) 0.0579(13) Uani 1 1 d . . . . .
H90A H 0.2360 0.4760 0.1885 0.069 Uiso 1 1 calc R . . . .
H90B H 0.2255 0.5615 0.1551 0.069 Uiso 1 1 calc R . . . .
F1 F -0.19619(17) 1.1241(2) 0.0644(2) 0.0845(13) Uani 1 1 d . U . . .
F2 F -0.16133(17) 1.1887(2) 0.15661(17) 0.0621(9) Uani 1 1 d . U . . .
F3 F -0.1343(2) 1.2269(2) 0.0630(2) 0.0807(12) Uani 1 1 d . U . . .
F4 F 0.13787(15) 1.03236(15) 0.06348(15) 0.0453(6) Uani 1 1 d . U . . .
F5 F 0.07523(18) 1.1180(2) -0.00261(16) 0.0628(8) Uani 1 1 d . U . . .
F6 F 0.13975(16) 1.15080(17) 0.09734(18) 0.0560(7) Uani 1 1 d . U . . .
F7 F -0.1262(2) 1.1259(3) 0.42042(18) 0.0622(13) Uani 0.812(6) 1 d D U P A 1
F7A F -0.0566(8) 1.0762(12) 0.5256(4) 0.0622(13) Uani 0.188(6) 1 d D U P A 2
F8 F -0.1074(3) 1.0235(2) 0.4789(3) 0.0801(15) Uani 0.812(6) 1 d D U P A 1
F8A F -0.0901(11) 1.1607(6) 0.4494(11) 0.0801(15) Uani 0.188(6) 1 d D U P A 2
F9 F -0.0509(2) 1.1233(4) 0.5170(2) 0.0840(17) Uani 0.812(6) 1 d D U P A 1
F9A F -0.1352(6) 1.0496(13) 0.4376(9) 0.0840(17) Uani 0.188(6) 1 d D U P A 2
F10 F 0.1994(3) 1.1226(4) 0.3842(3) 0.088(2) Uani 0.753(8) 1 d D U P B 1
F10A F 0.2070(6) 1.0668(10) 0.4933(6) 0.089(6) Uani 0.247(8) 1 d D U P B 2
F11 F 0.1883(3) 1.1254(5) 0.4925(3) 0.096(3) Uani 0.753(8) 1 d D U P B 1
F11A F 0.2142(6) 1.0830(9) 0.3881(7) 0.074(5) Uani 0.247(8) 1 d D U P B 2
F12 F 0.21499(19) 1.0237(3) 0.4483(3) 0.0660(15) Uani 0.753(8) 1 d D U P B 1
F12A F 0.1771(5) 1.1715(5) 0.4426(8) 0.050(3) Uani 0.247(8) 1 d D U P B 2
F13 F -0.2764(3) 0.8874(3) 0.0715(3) 0.116(2) Uani 1 1 d . U . . .
F14 F -0.19487(19) 0.8269(3) 0.03753(16) 0.0902(15) Uani 1 1 d . U . . .
F15 F -0.2702(2) 0.7669(2) 0.07807(19) 0.0791(12) Uani 1 1 d . U . . .
F16 F -0.1770(9) 0.8136(6) 0.3958(5) 0.088(3) Uani 0.57(2) 1 d D U P C 1
F16A F -0.1674(8) 0.6916(4) 0.3404(6) 0.063(3) Uani 0.43(2) 1 d D U P C 2
F17 F -0.1452(6) 0.7044(6) 0.3590(7) 0.085(3) Uani 0.57(2) 1 d D U P C 1
F17A F -0.2443(6) 0.7768(11) 0.3477(10) 0.099(5) Uani 0.43(2) 1 d D U P C 2
F18 F -0.2491(3) 0.7452(7) 0.3238(5) 0.071(3) Uani 0.57(2) 1 d D U P C 1
F18A F -0.1381(9) 0.7891(9) 0.4036(3) 0.083(4) Uani 0.43(2) 1 d D U P C 2
F22 F 0.2027(6) 0.8172(4) 0.4303(3) 0.079(3) Uani 0.65(2) 1 d D U P D 1
F22A F 0.2262(11) 0.6993(10) 0.3790(6) 0.073(4) Uani 0.35(2) 1 d D U P D 2
F23 F 0.2510(4) 0.7351(8) 0.3789(3) 0.078(3) Uani 0.65(2) 1 d D U P D 1
F23A F 0.1469(6) 0.7400(13) 0.4261(6) 0.075(4) Uani 0.35(2) 1 d D U P D 2
F24 F 0.1589(6) 0.7061(7) 0.4124(5) 0.097(3) Uani 0.65(2) 1 d D U P D 1
F24A F 0.2295(10) 0.8136(8) 0.4176(8) 0.091(6) Uani 0.35(2) 1 d D U P D 2
F25 F 0.1298(5) 0.8004(3) 0.0776(2) 0.082(2) Uani 0.748(9) 1 d . U P E 1
F25A F 0.1803(10) 0.7460(16) 0.1125(10) 0.087(5) Uani 0.252(9) 1 d . U P E 2
F26 F 0.1740(3) 0.6981(3) 0.1280(2) 0.0512(13) Uani 0.748(9) 1 d . U P E 1
F26A F 0.0966(13) 0.6715(8) 0.1171(8) 0.069(4) Uani 0.252(9) 1 d . U P E 2
F27 F 0.0642(3) 0.7048(6) 0.0919(4) 0.096(3) Uani 0.748(9) 1 d . U P E 1
F27A F 0.0741(9) 0.7711(10) 0.0641(5) 0.055(4) Uani 0.252(9) 1 d . U P E 2
C201 C -0.01033(15) 1.00814(17) 0.18586(15) 0.0184(5) Uani 1 1 d . . . . .
C202 C -0.06972(17) 1.05737(19) 0.16781(17) 0.0231(6) Uani 1 1 d . . . . .
H202 H -0.1071 1.0510 0.1914 0.028 Uiso 1 1 calc R . . . .
C203 C -0.07556(17) 1.11496(19) 0.11673(17) 0.0245(6) Uani 1 1 d . . . . .
C204 C -0.02232(19) 1.1264(2) 0.08111(17) 0.0274(6) Uani 1 1 d . . . . .
H204 H -0.0265 1.1650 0.0456 0.033 Uiso 1 1 calc R . . . .
C205 C 0.03691(18) 1.07983(18) 0.09880(17) 0.0250(6) Uani 1 1 d . . . . .
C206 C 0.04307(16) 1.02224(18) 0.15015(16) 0.0220(5) Uani 1 1 d . . . . .
H206 H 0.0848 0.9917 0.1612 0.026 Uiso 1 1 calc R . . . .
C207 C -0.1413(2) 1.1638(2) 0.0992(2) 0.0349(8) Uani 1 1 d . . . . .
C208 C 0.0972(2) 1.0944(2) 0.0639(2) 0.0368(8) Uani 1 1 d . . . . .
C209 C 0.01067(15) 0.99411(17) 0.32171(15) 0.0196(5) Uani 1 1 d . . . . .
C210 C -0.03867(16) 1.01631(19) 0.35996(15) 0.0223(6) Uani 1 1 d . . . . .
H210 H -0.0863 1.0000 0.3444 0.027 Uiso 1 1 calc R . . . .
C211 C -0.01990(18) 1.0617(2) 0.42031(16) 0.0267(6) Uani 1 1 d D . . . .
C212 C 0.0492(2) 1.0873(2) 0.44545(19) 0.0320(7) Uani 1 1 d . . . . .
H212 H 0.0619 1.1180 0.4868 0.038 Uiso 1 1 calc R . . . .
C213 C 0.09856(18) 1.0660(2) 0.40760(18) 0.0292(7) Uani 1 1 d D . . . .
C214 C 0.07951(17) 1.02177(19) 0.34683(17) 0.0243(6) Uani 1 1 d . . . . .
H214 H 0.1144 1.0098 0.3213 0.029 Uiso 1 1 calc R . . . .
C215 C -0.0757(2) 1.0851(2) 0.45857(17) 0.0364(8) Uani 1 1 d D . . . .
C216 C 0.1739(2) 1.0898(3) 0.4324(2) 0.0508(12) Uani 1 1 d D . . . .
C217 C -0.08089(16) 0.89513(17) 0.23634(15) 0.0207(5) Uani 1 1 d . . . . .
C218 C -0.12500(16) 0.88478(18) 0.16936(16) 0.0226(6) Uani 1 1 d . . . . .
H218 H -0.1135 0.9104 0.1303 0.027 Uiso 1 1 calc R . . . .
C219 C -0.18531(19) 0.8380(2) 0.1582(2) 0.0283(7) Uani 1 1 d . . . . .
C220 C -0.2036(2) 0.7999(2) 0.2140(2) 0.0342(8) Uani 1 1 d . . . . .
H220 H -0.2444 0.7677 0.2067 0.041 Uiso 1 1 calc R . . . .
C221 C -0.1613(2) 0.8096(2) 0.2805(2) 0.0345(8) Uani 1 1 d D . . . .
C222 C -0.10063(19) 0.85484(19) 0.29172(17) 0.0269(6) Uani 1 1 d . . . . .
H222 H -0.0717 0.8587 0.3379 0.032 Uiso 1 1 calc R . . . .
C223 C -0.2309(2) 0.8304(3) 0.0855(2) 0.0393(9) Uani 1 1 d . . . . .
C224 C -0.1806(2) 0.7683(2) 0.3413(3) 0.0517(12) Uani 1 1 d D . . . .
C225 C 0.05344(16) 0.87670(17) 0.25021(16) 0.0203(5) Uani 1 1 d . . . . .
C226 C 0.06298(17) 0.84024(18) 0.18862(16) 0.0217(6) Uani 1 1 d . . . . .
H226 H 0.0350 0.8568 0.1446 0.026 Uiso 1 1 calc R . . . .
C227 C 0.11174(18) 0.78100(19) 0.18960(17) 0.0241(6) Uani 1 1 d . . . . .
C228 C 0.15369(19) 0.7539(2) 0.25280(18) 0.0275(6) Uani 1 1 d . . . . .
H228 H 0.1875 0.7138 0.2536 0.033 Uiso 1 1 calc R . . . .
C229 C 0.14420(18) 0.7878(2) 0.31421(17) 0.0275(6) Uani 1 1 d D . . . .
C230 C 0.09532(18) 0.8473(2) 0.31294(17) 0.0249(6) Uani 1 1 d . . . . .
H230 H 0.0901 0.8688 0.3563 0.030 Uiso 1 1 calc R . . . .
C231 C 0.1196(2) 0.7456(2) 0.12212(19) 0.0381(9) Uani 1 1 d . . . . .
C232 C 0.1880(2) 0.7605(2) 0.3834(2) 0.0426(9) Uani 1 1 d D . . . .
B200 B -0.00693(17) 0.94370(18) 0.24818(16) 0.0174(5) Uani 1 1 d . . . . .

loop_
_atom_site_aniso_label
_atom_site_aniso_U_11
_atom_site_aniso_U_22
_atom_site_aniso_U_33
_atom_site_aniso_U_23
_atom_site_aniso_U_13
_atom_site_aniso_U_12
Rh1 0.02133(10) 0.02631(11) 0.03319(12) 0.00396(12) 0.00135(8) -0.00053(11)
N101 0.0237(13) 0.0361(16) 0.0327(14) 0.0055(12) 0.0005(11) -0.0084(12)
N108 0.0370(16) 0.0226(13) 0.0315(14) 0.0003(11) -0.0002(12) 0.0000(12)
N110 0.0469(19) 0.0261(14) 0.0312(14) 0.0006(11) 0.0043(13) -0.0059(13)
N114 0.0356(18) 0.054(2) 0.059(2) 0.0233(19) 0.0045(17) 0.0146(17)
N116 0.044(2) 0.0314(18) 0.090(3) 0.0156(18) 0.023(2) 0.0100(16)
C2 0.0342(18) 0.0277(16) 0.0412(19) -0.0039(14) 0.0088(15) -0.0040(14)
C3 0.0288(17) 0.0346(18) 0.045(2) -0.0032(16) 0.0099(15) -0.0009(14)
C4 0.041(2) 0.0343(18) 0.0331(18) -0.0029(15) 0.0069(16) -0.0042(17)
C5 0.036(2) 0.044(2) 0.0282(17) 0.0014(14) 0.0000(14) -0.0060(16)
C6 0.0248(18) 0.059(3) 0.060(3) -0.010(2) 0.0106(17) 0.0005(17)
C7 0.0249(19) 0.073(3) 0.075(3) -0.012(3) 0.005(2) -0.010(2)
C8 0.033(3) 0.061(3) 0.137(7) -0.015(4) 0.007(3) 0.010(2)
C9 0.043(3) 0.152(7) 0.071(4) -0.020(4) 0.030(3) -0.002(4)
C10 0.046(2) 0.050(2) 0.034(2) 0.0037(17) -0.0089(17) -0.0041(19)
C11 0.059(3) 0.060(3) 0.049(3) 0.003(2) -0.006(2) 0.011(2)
C12 0.099(5) 0.066(3) 0.038(3) 0.000(2) -0.012(3) 0.010(3)
C13 0.062(4) 0.135(8) 0.075(4) 0.051(5) -0.035(3) -0.047(5)
C102 0.0294(17) 0.0309(17) 0.0353(17) 0.0014(13) 0.0061(14) -0.0078(13)
C103 0.048(2) 0.036(2) 0.045(2) -0.0036(16) 0.0159(18) -0.0068(17)
C104 0.067(3) 0.058(3) 0.035(2) -0.0025(19) 0.016(2) -0.015(2)
C105 0.051(3) 0.059(3) 0.0326(19) 0.0078(18) -0.0018(17) -0.018(2)
C106 0.0303(18) 0.049(2) 0.0357(19) 0.0129(16) -0.0023(15) -0.0115(17)
C107 0.0267(17) 0.0367(19) 0.0412(19) -0.0002(15) 0.0032(14) 0.0021(14)
C109 0.0349(17) 0.0256(15) 0.0259(15) -0.0003(12) 0.0008(12) -0.0046(13)
C111 0.075(3) 0.0252(17) 0.0308(18) 0.0027(14) 0.0003(19) 0.0016(19)
C112 0.057(3) 0.0260(17) 0.0329(19) -0.0008(14) -0.0045(17) 0.0074(17)
C113 0.031(2) 0.082(4) 0.042(2) 0.022(2) -0.0061(18) 0.005(2)
C115 0.0285(18) 0.038(2) 0.061(3) 0.0133(19) 0.0128(17) 0.0061(15)
C117 0.071(4) 0.043(3) 0.121(6) 0.036(4) 0.022(4) 0.018(3)
C118 0.062(3) 0.067(4) 0.099(5) 0.053(4) 0.021(3) 0.029(3)
C119 0.065(3) 0.042(2) 0.050(2) 0.0068(19) 0.024(2) -0.010(2)
C120 0.053(3) 0.032(2) 0.100(5) -0.005(3) 0.025(3) -0.005(2)
Cl91 0.0558(7) 0.0546(7) 0.0805(9) 0.0015(6) 0.0179(6) -0.0129(6)
Cl92 0.0463(7) 0.0786(9) 0.0606(8) 0.0064(6) 0.0073(6) 0.0141(6)
C90 0.059(3) 0.053(3) 0.067(3) -0.011(2) 0.026(3) 0.004(2)
F1 0.0397(16) 0.070(2) 0.118(3) -0.027(2) -0.0348(18) 0.0141(15)
F2 0.0538(17) 0.077(2) 0.0544(16) 0.0039(15) 0.0088(13) 0.0389(16)
F3 0.075(2) 0.068(2) 0.107(3) 0.057(2) 0.035(2) 0.0367(18)
F4 0.0504(14) 0.0410(13) 0.0558(15) 0.0003(11) 0.0352(12) 0.0031(11)
F5 0.070(2) 0.081(2) 0.0471(15) 0.0271(15) 0.0333(14) 0.0057(17)
F6 0.0467(15) 0.0448(14) 0.085(2) -0.0090(14) 0.0336(15) -0.0202(12)
F7 0.052(2) 0.101(3) 0.0397(17) 0.0178(18) 0.0213(15) 0.050(2)
F7A 0.052(2) 0.101(3) 0.0397(17) 0.0178(18) 0.0213(15) 0.050(2)
F8 0.085(3) 0.070(3) 0.111(4) 0.023(2) 0.077(3) 0.021(2)
F8A 0.085(3) 0.070(3) 0.111(4) 0.023(2) 0.077(3) 0.021(2)
F9 0.050(2) 0.149(5) 0.055(2) -0.060(3) 0.0156(17) 0.005(3)
F9A 0.050(2) 0.149(5) 0.055(2) -0.060(3) 0.0156(17) 0.005(3)
F10 0.053(3) 0.095(5) 0.112(4) 0.024(4) 0.010(3) -0.044(3)
F10A 0.044(7) 0.127(11) 0.076(9) 0.044(9) -0.026(6) -0.033(8)
F11 0.047(3) 0.141(6) 0.092(4) -0.087(4) 0.001(3) -0.021(3)
F11A 0.047(7) 0.100(10) 0.088(9) -0.063(8) 0.040(6) -0.036(7)
F12 0.0204(16) 0.093(4) 0.076(3) -0.015(3) -0.0058(17) 0.0045(19)
F12A 0.029(5) 0.041(5) 0.081(8) -0.021(5) 0.014(5) -0.010(4)
F13 0.121(4) 0.094(3) 0.090(3) -0.025(2) -0.063(3) 0.049(3)
F14 0.057(2) 0.176(4) 0.0342(15) -0.014(2) 0.0049(14) -0.050(2)
F15 0.078(2) 0.087(2) 0.063(2) -0.0100(18) -0.0027(17) -0.055(2)
F16 0.130(8) 0.102(6) 0.050(4) -0.011(4) 0.061(5) -0.043(6)
F16A 0.094(7) 0.043(4) 0.047(5) 0.019(3) 0.006(5) -0.007(4)
F17 0.094(6) 0.087(6) 0.071(6) 0.053(5) 0.009(5) 0.008(5)
F17A 0.089(7) 0.114(9) 0.120(9) 0.047(7) 0.081(6) 0.023(6)
F18 0.068(4) 0.093(6) 0.063(4) 0.023(4) 0.034(3) -0.031(4)
F18A 0.123(9) 0.095(7) 0.044(4) 0.003(4) 0.047(5) -0.047(7)
F22 0.102(5) 0.082(4) 0.036(3) -0.010(3) -0.022(3) 0.055(4)
F22A 0.094(9) 0.079(8) 0.041(5) 0.012(5) 0.002(6) 0.059(7)
F23 0.053(4) 0.129(7) 0.048(3) 0.019(4) 0.001(2) 0.053(4)
F23A 0.070(6) 0.127(10) 0.033(4) 0.046(6) 0.020(4) 0.029(7)
F24 0.101(6) 0.098(6) 0.077(5) 0.065(4) -0.011(4) -0.012(5)
F24A 0.086(9) 0.087(8) 0.071(8) 0.026(6) -0.043(6) -0.032(7)
F25 0.172(7) 0.053(3) 0.034(2) 0.0165(18) 0.052(3) 0.042(3)
F25A 0.075(8) 0.130(12) 0.067(8) -0.039(9) 0.036(7) 0.007(9)
F26 0.067(3) 0.054(3) 0.0376(18) 0.0004(16) 0.0221(16) 0.037(2)
F26A 0.118(11) 0.038(6) 0.055(7) -0.010(5) 0.025(7) -0.007(6)
F27 0.053(3) 0.146(7) 0.085(4) -0.088(5) 0.009(3) -0.007(3)
F27A 0.081(8) 0.063(7) 0.017(4) -0.011(4) 0.002(5) 0.035(6)
C201 0.0179(12) 0.0197(12) 0.0173(11) -0.0009(10) 0.0032(10) -0.0013(10)
C202 0.0192(13) 0.0252(14) 0.0243(13) 0.0001(11) 0.0037(10) 0.0010(11)
C203 0.0234(14) 0.0236(14) 0.0242(14) 0.0003(11) 0.0003(11) 0.0019(11)
C204 0.0340(17) 0.0246(14) 0.0220(14) 0.0041(11) 0.0030(12) -0.0041(12)
C205 0.0287(15) 0.0227(14) 0.0251(14) -0.0007(11) 0.0094(12) -0.0059(11)
C206 0.0204(13) 0.0230(13) 0.0227(13) -0.0014(11) 0.0051(11) -0.0018(11)
C207 0.0302(17) 0.0341(18) 0.0362(18) 0.0056(14) -0.0012(14) 0.0072(14)
C208 0.042(2) 0.0338(18) 0.0387(19) 0.0041(15) 0.0192(17) -0.0034(16)
C209 0.0186(13) 0.0220(13) 0.0176(12) 0.0002(10) 0.0028(10) 0.0029(10)
C210 0.0205(13) 0.0275(14) 0.0188(12) 0.0009(11) 0.0039(10) 0.0053(11)
C211 0.0246(15) 0.0348(17) 0.0215(13) -0.0017(12) 0.0068(11) 0.0085(12)
C212 0.0295(17) 0.0384(18) 0.0257(15) -0.0111(13) 0.0010(13) 0.0043(14)
C213 0.0218(15) 0.0336(17) 0.0301(16) -0.0085(13) 0.0013(12) 0.0002(12)
C214 0.0202(14) 0.0278(15) 0.0252(14) -0.0045(11) 0.0055(11) 0.0017(11)
C215 0.0329(18) 0.054(2) 0.0235(15) -0.0042(15) 0.0098(13) 0.0127(16)
C216 0.0252(19) 0.075(3) 0.050(2) -0.028(2) 0.0040(17) -0.0107(19)
C217 0.0206(13) 0.0197(13) 0.0230(13) 0.0008(10) 0.0072(11) 0.0002(10)
C218 0.0205(13) 0.0248(14) 0.0231(14) -0.0001(11) 0.0062(11) -0.0023(11)
C219 0.0243(15) 0.0288(16) 0.0319(17) -0.0035(13) 0.0065(13) -0.0048(12)
C220 0.0286(17) 0.0316(18) 0.046(2) -0.0013(15) 0.0154(16) -0.0095(14)
C221 0.040(2) 0.0277(16) 0.0406(19) 0.0083(14) 0.0204(16) -0.0026(14)
C222 0.0320(16) 0.0254(15) 0.0243(14) 0.0031(12) 0.0083(12) 0.0003(12)
C223 0.0300(18) 0.042(2) 0.042(2) -0.0056(16) -0.0007(15) -0.0135(16)
C224 0.064(3) 0.045(2) 0.054(3) 0.015(2) 0.030(2) -0.012(2)
C225 0.0200(13) 0.0194(13) 0.0215(13) 0.0002(10) 0.0049(11) 0.0006(10)
C226 0.0246(14) 0.0220(13) 0.0182(13) 0.0009(11) 0.0045(11) 0.0007(11)
C227 0.0296(16) 0.0218(14) 0.0226(14) 0.0003(11) 0.0098(12) 0.0027(12)
C228 0.0300(16) 0.0255(15) 0.0281(15) 0.0042(12) 0.0088(13) 0.0092(12)
C229 0.0290(16) 0.0309(16) 0.0221(14) 0.0056(12) 0.0052(12) 0.0089(13)
C230 0.0284(16) 0.0275(15) 0.0195(13) 0.0022(11) 0.0071(12) 0.0049(12)
C231 0.053(2) 0.0372(19) 0.0258(16) -0.0023(14) 0.0117(15) 0.0202(17)
C232 0.048(2) 0.050(2) 0.0276(17) 0.0085(16) 0.0041(16) 0.0194(19)
B200 0.0169(13) 0.0180(14) 0.0173(13) 0.0007(10) 0.0040(10) 0.0011(10)

loop_
_atom_type_symbol
_atom_type_description
_atom_type_scat_dispersion_real
_atom_type_scat_dispersion_imag
_atom_type_scat_source
C C 0.0033 0.0016 'International Tables Vol C Tables 4.2.6.8 and 6.1.1.4'
H H 0.0000 0.0000 'International Tables Vol C Tables 4.2.6.8 and 6.1.1.4'
B B 0.0013 0.0007 'International Tables Vol C Tables 4.2.6.8 and 6.1.1.4'
Cl Cl 0.1484 0.1585 'International Tables Vol C Tables 4.2.6.8 and 6.1.1.4'
F F 0.0171 0.0103 'International Tables Vol C Tables 4.2.6.8 and 6.1.1.4'
N N 0.0061 0.0033 'International Tables Vol C Tables 4.2.6.8 and 6.1.1.4'
Rh Rh -1.1178 0.9187 'International Tables Vol C Tables 4.2.6.8 and 6.1.1.4'

loop_
_geom_angle_atom_site_label_1
_geom_angle_atom_site_label_2
_geom_angle_atom_site_label_3
_geom_angle
C2 Rh1 N101 169.10(14)
C3 Rh1 N101 156.19(14)
C3 Rh1 C2 34.47(16)
C109 Rh1 N101 87.06(14)
C109 Rh1 C2 86.80(15)
C109 Rh1 C3 100.65(16)
C115 Rh1 N101 86.28(17)
C115 Rh1 C2 99.19(18)
C115 Rh1 C3 86.88(18)
C115 Rh1 C109 172.43(17)
C102 N101 Rh1 122.0(2)
C106 N101 Rh1 120.1(3)
C106 N101 C102 117.9(4)
C109 N108 C107 122.5(3)
C109 N108 C112 112.4(3)
C112 N108 C107 125.0(4)
C109 N110 C111 111.4(4)
C109 N110 C119 126.1(4)
C111 N110 C119 122.5(4)
C115 N114 C113 121.0(4)
C115 N114 C118 111.2(5)
C118 N114 C113 127.8(5)
C115 N116 C117 111.2(6)
C115 N116 C120 125.7(4)
C117 N116 C120 123.2(5)
C3 C2 Rh1 71.9(3)
C3 C2 C4 156.7(4)
C4 C2 Rh1 129.9(3)
C2 C3 Rh1 73.6(3)
C2 C3 C6 154.1(4)
C6 C3 Rh1 132.3(3)
C5 C4 C2 124.1(4)
C4 C5 C10 127.9(4)
C3 C6 C7 111.7(4)
C3 C6 C8 110.1(4)
C3 C6 C9 106.5(4)
C7 C6 C8 108.4(5)
C7 C6 C9 109.7(5)
C8 C6 C9 110.4(6)
C5 C10 C11 107.3(4)
C12 C10 C5 112.5(5)
C12 C10 C11 107.4(4)
C12 C10 C13 110.5(6)
C13 C10 C5 108.9(4)
C13 C10 C11 110.2(6)
N101 C102 C103 122.2(4)
N101 C102 C107 117.2(3)
C103 C102 C107 120.7(4)
C102 C103 C104 119.0(5)
C105 C104 C103 119.0(5)
C104 C105 C106 119.6(4)
N101 C106 C105 122.3(4)
N101 C106 C113 117.2(4)
C105 C106 C113 120.5(4)
N108 C107 C102 112.7(3)
N108 C109 Rh1 119.2(3)
N110 C109 Rh1 137.8(3)
N110 C109 N108 103.0(3)
C112 C111 N110 107.7(4)
C111 C112 N108 105.5(4)
N114 C113 C106 112.4(4)
N114 C115 Rh1 119.9(4)
N114 C115 N116 104.2(4)
N116 C115 Rh1 135.8(4)
C118 C117 N116 106.6(5)
C117 C118 N114 106.8(5)
Cl92 C90 Cl91 112.3(3)
C202 C201 B200 119.0(3)
C206 C201 C202 115.5(3)
C206 C201 B200 125.4(3)
C203 C202 C201 122.3(3)
C202 C203 C207 119.2(3)
C204 C203 C202 120.8(3)
C204 C203 C207 120.0(3)
C205 C204 C203 117.9(3)
C204 C205 C206 121.5(3)
C204 C205 C208 118.8(3)
C206 C205 C208 119.7(3)
C205 C206 C201 122.0(3)
F1 C207 F2 104.0(4)
F1 C207 C203 112.1(3)
F2 C207 C203 112.5(3)
F3 C207 F1 108.6(4)
F3 C207 F2 105.8(4)
F3 C207 C203 113.3(3)
F4 C208 F5 107.3(3)
F4 C208 F6 106.2(4)
F4 C208 C205 113.4(3)
F5 C208 F6 106.2(3)
F5 C208 C205 112.4(4)
F6 C208 C205 110.9(3)
C210 C209 C214 116.0(3)
C210 C209 B200 125.3(3)
C214 C209 B200 118.5(3)
C211 C210 C209 121.7(3)
C210 C211 C212 121.5(3)
C210 C211 C215 119.3(3)
C212 C211 C215 119.2(3)
C213 C212 C211 117.3(3)
C212 C213 C216 120.1(3)
C214 C213 C212 121.1(3)
C214 C213 C216 118.7(3)
C213 C214 C209 122.3(3)
F7 C215 F8 105.1(4)
F7 C215 F9 108.2(4)
F7 C215 C211 113.4(3)
F7A C215 F8A 104.9(8)
F7A C215 F9A 107.4(8)
F7A C215 C211 113.4(6)
F8 C215 C211 111.7(3)
F8A C215 C211 110.3(6)
F9 C215 F8 104.1(4)
F9 C215 C211 113.6(3)
F9A C215 F8A 105.9(8)
F9A C215 C211 114.3(6)
F10 C216 F11 114.4(5)
F10 C216 F12 103.0(5)
F10 C216 C213 113.2(4)
F10A C216 F11A 109.8(8)
F10A C216 F12A 100.3(7)
F10A C216 C213 117.9(6)
F11 C216 F12 100.9(5)
F11 C216 C213 114.8(4)
F11A C216 F12A 99.6(7)
F11A C216 C213 117.1(6)
F12 C216 C213 108.9(4)
F12A C216 C213 109.0(5)
C218 C217 C222 116.0(3)
C218 C217 B200 122.0(3)
C222 C217 B200 121.8(3)
C219 C218 C217 122.2(3)
C218 C219 C223 119.6(3)
C220 C219 C218 120.4(3)
C220 C219 C223 120.1(3)
C221 C220 C219 118.5(3)
C220 C221 C222 121.3(3)
C220 C221 C224 118.8(3)
C222 C221 C224 119.8(4)
C221 C222 C217 121.6(3)
F13 C223 F15 104.4(4)
F13 C223 C219 111.0(4)
F14 C223 F13 109.7(5)
F14 C223 F15 106.2(4)
F14 C223 C219 112.9(3)
F15 C223 C219 112.3(4)
F16 C224 F18 104.4(5)
F16 C224 C221 112.6(5)
F16A C224 F18A 100.9(6)
F16A C224 C221 111.7(6)
F17 C224 F16 110.9(6)
F17 C224 F18 104.5(6)
F17 C224 C221 113.3(5)
F17A C224 F16A 107.8(7)
F17A C224 F18A 106.8(7)
F17A C224 C221 116.4(6)
F18 C224 C221 110.4(4)
F18A C224 C221 111.9(5)
C226 C225 B200 121.7(3)
C230 C225 C226 115.1(3)
C230 C225 B200 123.1(3)
C227 C226 C225 122.5(3)
C226 C227 C228 121.1(3)
C226 C227 C231 119.6(3)
C228 C227 C231 119.3(3)
C229 C228 C227 117.4(3)
C228 C229 C230 121.2(3)
C228 C229 C232 119.3(3)
C230 C229 C232 119.5(3)
C229 C230 C225 122.7(3)
F25 C231 C227 110.5(4)
F25A C231 F26A 108.0(14)
F25A C231 F27A 109.9(13)
F25A C231 C227 115.1(8)
F26 C231 F25 105.1(5)
F26 C231 C227 114.6(3)
F26A C231 C227 110.5(7)
F27 C231 F25 108.3(6)
F27 C231 F26 105.8(5)
F27 C231 C227 112.2(4)
F27A C231 F26A 95.9(11)
F27A C231 C227 115.6(5)
F22 C232 C229 112.5(4)
F22A C232 F23A 105.1(7)
F22A C232 C229 114.2(6)
F23 C232 F22 103.4(5)
F23 C232 C229 112.9(4)
F23A C232 C229 110.5(5)
F24 C232 F22 106.1(6)
F24 C232 F23 107.1(5)
F24 C232 C229 114.0(5)
F24A C232 F22A 107.6(7)
F24A C232 F23A 104.8(7)
F24A C232 C229 113.8(6)
C201 B200 C209 105.0(2)
C201 B200 C225 113.7(2)
C217 B200 C201 110.8(2)
C217 B200 C209 113.3(2)
C217 B200 C225 104.4(2)
C225 B200 C209 110.0(2)

loop_
_geom_bond_atom_site_label_1
_geom_bond_atom_site_label_2
_geom_bond_distance
Rh1 N101 2.113(3)
Rh1 C2 2.110(4)
Rh1 C3 2.091(4)
Rh1 C109 2.048(4)
Rh1 C115 2.025(4)
N101 C102 1.353(5)
N101 C106 1.348(5)
N108 C107 1.455(5)
N108 C109 1.364(5)
N108 C112 1.386(5)
N110 C109 1.355(5)
N110 C111 1.387(6)
N110 C119 1.456(6)
N114 C113 1.451(8)
N114 C115 1.341(6)
N114 C118 1.393(7)
N116 C115 1.367(7)
N116 C117 1.379(8)
N116 C120 1.455(8)
C2 C3 1.245(6)
C2 C4 1.442(6)
C3 C6 1.494(6)
C4 C5 1.328(6)
C5 C10 1.512(6)
C6 C7 1.515(7)
C6 C8 1.534(9)
C6 C9 1.543(8)
C10 C11 1.541(7)
C10 C12 1.508(8)
C10 C13 1.509(8)
C102 C103 1.383(6)
C102 C107 1.504(5)
C103 C104 1.383(7)
C104 C105 1.367(8)
C105 C106 1.379(7)
C106 C113 1.516(7)
C111 C112 1.336(7)
C117 C118 1.340(11)
Cl91 C90 1.759(6)
Cl92 C90 1.758(6)
F1 C207 1.318(5)
F2 C207 1.337(5)
F3 C207 1.317(5)
F4 C208 1.328(5)
F5 C208 1.334(5)
F6 C208 1.344(5)
F7 C215 1.294(4)
F7A C215 1.285(8)
F8 C215 1.328(5)
F8A C215 1.331(8)
F9 C215 1.309(5)
F9A C215 1.289(8)
F10 C216 1.289(6)
F10A C216 1.279(8)
F11 C216 1.295(5)
F11A C216 1.297(8)
F12 C216 1.383(6)
F12A C216 1.417(7)
F13 C223 1.307(6)
F14 C223 1.291(6)
F15 C223 1.320(5)
F16 C224 1.308(7)
F16A C224 1.343(7)
F17 C224 1.301(7)
F17A C224 1.280(7)
F18 C224 1.356(7)
F18A C224 1.355(8)
F22 C232 1.322(6)
F22A C232 1.301(7)
F23 C232 1.322(6)
F23A C232 1.325(7)
F24 C232 1.288(6)
F24A C232 1.297(8)
F25 C231 1.326(6)
F25A C231 1.236(17)
F26 C231 1.319(5)
F26A C231 1.344(14)
F27 C231 1.308(7)
F27A C231 1.343(11)
C201 C202 1.410(4)
C201 C206 1.396(4)
C201 B200 1.634(4)
C202 C203 1.390(4)
C203 C204 1.385(5)
C203 C207 1.502(5)
C204 C205 1.380(5)
C205 C206 1.394(4)
C205 C208 1.503(5)
C209 C210 1.395(4)
C209 C214 1.400(4)
C209 B200 1.644(4)
C210 C211 1.390(4)
C211 C212 1.392(5)
C211 C215 1.505(5)
C212 C213 1.387(5)
C213 C214 1.386(4)
C213 C216 1.491(5)
C217 C218 1.403(4)
C217 C222 1.408(4)
C217 B200 1.633(4)
C218 C219 1.397(4)
C219 C220 1.384(5)
C219 C223 1.500(5)
C220 C221 1.382(6)
C221 C222 1.387(5)
C221 C224 1.500(5)
C225 C226 1.404(4)
C225 C230 1.402(4)
C225 B200 1.638(4)
C226 C227 1.388(5)
C227 C228 1.395(5)
C227 C231 1.490(5)
C228 C229 1.382(5)
C229 C230 1.391(5)
C229 C232 1.499(5)

loop_
_twin_individual_id
_twin_individual_mass_fraction_refined
1 1.023(19)
2 -0.023(19)
